data_7154934
loop_
_publ_author_name
'Ayd\?in Tekda\,s, Duygu'
'Viswanathan, Geetha'
'Zehra Topal, Sevinc'
'Looi, Chung Yeng'
'Wong, Won Fen'
'Min Yi Tan, Grace'
'Zorlu, Yunus'
'G\"urek, Ay\,se G\"ul'
'Lee, Hong Boon'
'Dumoulin, Fabienne'

_publ_section_title
;
 Antimicrobial activity of a quaternized BODIPY against Staphylococcus
 strains.
;
_journal_issue 9
_journal_name_full 'Organic &amp; biomolecular chemistry'
_journal_page_first 2665
_journal_page_last 2670
_journal_paper_doi 10.1039/c5ob02477c
_journal_volume 14
_journal_year 2016
_chemical_formula_sum 'C19 H18 B F2 N3 O2'
_chemical_formula_weight 369.17
_chemical_name_common Bodipy
_space_group_crystal_system monoclinic
_space_group_IT_number 14
_space_group_name_Hall '-P 2yn'
_space_group_name_H-M_alt 'P 1 21/n 1'
_symmetry_space_group_name_Hall '-P 2yn'
_symmetry_space_group_name_H-M 'P 1 21/n 1'
_atom_sites_solution_hydrogens geom
_atom_sites_solution_primary direct
_atom_sites_solution_secondary difmap
_audit_update_record
;
2015-08-05 deposited with the CCDC.
2016-01-22 downloaded from the CCDC.
;
_cell_angle_alpha 90
_cell_angle_beta 95.360(3)
_cell_angle_gamma 90
_cell_formula_units_Z 4
_cell_length_a 6.8808(5)
_cell_length_b 8.3233(6)
_cell_length_c 30.274(2)
_cell_measurement_reflns_used 141
_cell_measurement_temperature 120.(2)
_cell_measurement_theta_max 29.3926
_cell_measurement_theta_min 3.4432
_cell_volume 1726.2(2)
_computing_cell_refinement 'APEX2 v2010.5-0 (Bruker AXS)'
_computing_data_collection 'Bruker Instrument Service v2010.5.0.0'
_computing_data_reduction 'SAINT V7.68A (Bruker AXS, 2009)'
_computing_molecular_graphics 'MERCURY (Macrae et al., 2006)'
_computing_publication_material 'PLATON V1.16 (Spek, 2009), SHELXTL V6.14 (Bruker AXS)'
_computing_structure_refinement 'SHELXL-97 (Sheldrick, 2008)'
_computing_structure_solution 'SHELXS-97 (Sheldrick, 2008)'
_diffrn_ambient_temperature 120.(2)
_diffrn_detector_area_resol_mean 8.3333
_diffrn_measured_fraction_theta_full 0.998
_diffrn_measured_fraction_theta_max 0.998
_diffrn_measurement_device_type 'Bruker APEX II QUAZAR three-circle diffractometer'
_diffrn_measurement_method '\f and \w scans'
_diffrn_radiation_monochromator 'multilayer QUAZAR mirrors'
_diffrn_radiation_type MoK\a
_diffrn_radiation_wavelength 0.71073
_diffrn_reflns_av_R_equivalents 0.0420
_diffrn_reflns_av_sigmaI/netI 0.0206
_diffrn_reflns_limit_h_max 8
_diffrn_reflns_limit_h_min -8
_diffrn_reflns_limit_k_max 9
_diffrn_reflns_limit_k_min -9
_diffrn_reflns_limit_l_max 36
_diffrn_reflns_limit_l_min -36
_diffrn_reflns_number 25089
_diffrn_reflns_theta_full 25.03
_diffrn_reflns_theta_max 25.03
_diffrn_reflns_theta_min 1.35
_diffrn_source 'microfocus sealed tube'
_diffrn_source_type ImuS
_exptl_absorpt_coefficient_mu 0.107
_exptl_absorpt_correction_T_max 0.98
_exptl_absorpt_correction_T_min 0.88
_exptl_absorpt_correction_type multi-scan
_exptl_absorpt_process_details 'SADABS V2008/1 (Bruker AXS)'
_exptl_crystal_colour 'clear red'
_exptl_crystal_density_diffrn 1.421
_exptl_crystal_density_method 'not measured'
_exptl_crystal_description block
_exptl_crystal_F_000 768
_exptl_crystal_size_max 0.300
_exptl_crystal_size_mid 0.250
_exptl_crystal_size_min 0.200
_refine_diff_density_max 0.186
_refine_diff_density_min -0.231
_refine_ls_extinction_method none
_refine_ls_goodness_of_fit_ref 1.133
_refine_ls_hydrogen_treatment constr
_refine_ls_matrix_type full
_refine_ls_number_parameters 248
_refine_ls_number_reflns 3038
_refine_ls_number_restraints 0
_refine_ls_restrained_S_all 1.133
_refine_ls_R_factor_all 0.0434
_refine_ls_R_factor_gt 0.0405
_refine_ls_shift/su_max 0.000
_refine_ls_shift/su_mean 0.000
_refine_ls_structure_factor_coef Fsqd
_refine_ls_weighting_details 'calc w=1/[\s^2^(Fo^2^)+(0.0296P)^2^+1.4238P] where P=(Fo^2^+2Fc^2^)/3'
_refine_ls_weighting_scheme calc
_refine_ls_wR_factor_gt 0.1008
_refine_ls_wR_factor_ref 0.1023
_reflns_number_gt 2815
_reflns_number_total 3038
_reflns_threshold_expression >2sigma(I)
_cod_data_source_file c5ob02477c2.cif
_cod_data_source_block I
_cod_depositor_comments 'Adding full bibliography for 7154932--7154934.cif.'
_cod_database_code 7154934

loop_
_space_group_symop_operation_xyz
'x, y, z'
'-x+1/2, y+1/2, -z+1/2'
'-x, -y, -z'
'x-1/2, -y-1/2, z-1/2'

loop_
_atom_site_type_symbol
_atom_site_label
_atom_site_fract_x
_atom_site_fract_y
_atom_site_fract_z
_atom_site_U_iso_or_equiv
_atom_site_adp_type
_atom_site_calc_flag
_atom_site_refinement_flags
_atom_site_occupancy
B B1 0.5491(3) 0.2324(3) 0.18686(7) 0.0250(4) Uani d . 1
C C1 0.7199(3) 0.9134(2) 0.04684(6) 0.0274(4) Uani d . 1
C C2 0.7652(3) 0.7627(2) 0.03180(6) 0.0296(4) Uani d . 1
H H2 0.8142 0.7492 0.0037 0.036 Uiso calc R 1
C C3 0.7373(3) 0.6315(2) 0.05873(6) 0.0276(4) Uani d . 1
H H3 0.7687 0.5267 0.0492 0.033 Uiso calc R 1
C C4 0.6637(3) 0.6521(2) 0.09961(6) 0.0229(4) Uani d . 1
C C5 0.6189(3) 0.8054(2) 0.11373(6) 0.0285(4) Uani d . 1
H H5 0.5686 0.8192 0.1417 0.034 Uiso calc R 1
C C6 0.6468(3) 0.9384(2) 0.08747(6) 0.0301(4) Uani d . 1
H H6 0.6169 1.0436 0.097 0.036 Uiso calc R 1
C C7 0.2467(3) 0.2253(2) 0.12906(6) 0.0273(4) Uani d . 1
C C8 0.1690(3) 0.3169(2) 0.09280(6) 0.0285(4) Uani d . 1
H H8 0.0482 0.2975 0.0758 0.034 Uiso calc R 1
C C9 0.2972(3) 0.4402(2) 0.08588(6) 0.0259(4) Uani d . 1
C C10 0.4570(3) 0.4217(2) 0.11891(6) 0.0237(4) Uani d . 1
C C11 0.6297(3) 0.5094(2) 0.12789(6) 0.0229(4) Uani d . 1
C C12 0.7691(3) 0.4660(2) 0.16197(6) 0.0229(4) Uani d . 1
C C13 0.9561(3) 0.5323(2) 0.17691(6) 0.0261(4) Uani d . 1
C C14 1.0306(3) 0.4366(2) 0.21149(6) 0.0289(4) Uani d . 1
H H14 1.154 0.4501 0.2279 0.035 Uiso calc R 1
C C15 0.8949(3) 0.3162(2) 0.21848(6) 0.0276(4) Uani d . 1
C C16 0.9106(3) 0.1880(3) 0.25304(7) 0.0380(5) Uani d . 1
H H16A 0.8043 0.2 0.2722 0.057 Uiso calc R 1
H H16B 1.0363 0.1974 0.2709 0.057 Uiso calc R 1
H H16C 0.9015 0.0824 0.2387 0.057 Uiso calc R 1
C C17 0.1606(3) 0.0793(2) 0.14773(7) 0.0355(5) Uani d . 1
H H17A 0.2054 -0.0163 0.1327 0.053 Uiso calc R 1
H H17B 0.0179 0.0856 0.1432 0.053 Uiso calc R 1
H H17C 0.2017 0.0724 0.1796 0.053 Uiso calc R 1
C C18 0.2666(3) 0.5651(2) 0.05026(6) 0.0307(4) Uani d . 1
H H18A 0.1396 0.5481 0.0334 0.046 Uiso calc R 1
H H18B 0.3703 0.5567 0.0303 0.046 Uiso calc R 1
H H18C 0.2698 0.6721 0.0638 0.046 Uiso calc R 1
C C19 1.0533(3) 0.6789(2) 0.16086(7) 0.0322(4) Uani d . 1
H H19A 0.9865 0.775 0.1704 0.048 Uiso calc R 1
H H19B 1.0472 0.6769 0.1284 0.048 Uiso calc R 1
H H19C 1.1901 0.6809 0.1732 0.048 Uiso calc R 1
F F1 0.45360(16) 0.25943(14) 0.22464(3) 0.0312(3) Uani d . 1
F F2 0.59168(17) 0.06966(13) 0.18362(4) 0.0328(3) Uani d . 1
N N1 0.7499(2) 1.0532(2) 0.01847(6) 0.0335(4) Uani d . 1
N N2 0.4201(2) 0.28797(18) 0.14482(5) 0.0244(3) Uani d . 1
N N3 0.7382(2) 0.33266(18) 0.18867(5) 0.0239(3) Uani d . 1
O O1 0.7877(3) 1.0289(2) -0.01973(5) 0.0483(4) Uani d . 1
O O2 0.7353(3) 1.18776(18) 0.03459(5) 0.0458(4) Uani d . 1

loop_
_atom_site_aniso_label
_atom_site_aniso_U_11
_atom_site_aniso_U_22
_atom_site_aniso_U_33
_atom_site_aniso_U_12
_atom_site_aniso_U_13
_atom_site_aniso_U_23
B1 0.0298(11) 0.0209(10) 0.0242(10) -0.0021(9) 0.0024(8) 0.0022(8)
C1 0.0258(9) 0.0271(10) 0.0284(10) -0.0045(8) -0.0032(8) 0.0065(8)
C2 0.0320(10) 0.0322(11) 0.0251(9) -0.0021(8) 0.0050(8) 0.0043(8)
C3 0.0304(10) 0.0258(10) 0.0267(9) 0.0003(8) 0.0039(8) 0.0000(8)
C4 0.0225(9) 0.0225(9) 0.0231(9) -0.0024(7) -0.0010(7) 0.0015(7)
C5 0.0345(10) 0.0254(10) 0.0260(9) -0.0005(8) 0.0044(8) -0.0006(8)
C6 0.0344(10) 0.0230(10) 0.0322(10) -0.0010(8) -0.0012(8) 0.0009(8)
C7 0.0303(10) 0.0249(10) 0.0268(9) -0.0050(8) 0.0035(8) -0.0029(8)
C8 0.0276(10) 0.0311(10) 0.0261(9) -0.0029(8) -0.0014(8) -0.0022(8)
C9 0.0292(10) 0.0264(10) 0.0221(9) -0.0008(8) 0.0022(7) -0.0018(7)
C10 0.0293(9) 0.0212(9) 0.0209(8) -0.0010(7) 0.0043(7) 0.0004(7)
C11 0.0280(9) 0.0206(9) 0.0206(8) 0.0005(7) 0.0048(7) -0.0031(7)
C12 0.0285(9) 0.0192(9) 0.0213(8) -0.0013(7) 0.0040(7) -0.0006(7)
C13 0.0281(9) 0.0247(10) 0.0258(9) -0.0014(8) 0.0042(7) -0.0027(7)
C14 0.0259(9) 0.0334(11) 0.0268(9) 0.0002(8) -0.0009(8) -0.0016(8)
C15 0.0311(10) 0.0279(10) 0.0236(9) 0.0042(8) 0.0021(8) 0.0003(8)
C16 0.0406(12) 0.0404(12) 0.0316(11) 0.0010(10) -0.0036(9) 0.0107(9)
C17 0.0382(11) 0.0289(11) 0.0392(11) -0.0092(9) 0.0037(9) 0.0016(9)
C18 0.0313(10) 0.0346(11) 0.0253(9) -0.0020(8) -0.0016(8) 0.0052(8)
C19 0.0305(10) 0.0329(11) 0.0328(10) -0.0080(9) 0.0005(8) 0.0002(9)
F1 0.0336(6) 0.0356(6) 0.0251(5) 0.0003(5) 0.0062(4) 0.0035(5)
F2 0.0428(7) 0.0198(6) 0.0349(6) 0.0007(5) -0.0011(5) 0.0011(5)
N1 0.0325(9) 0.0320(10) 0.0345(9) -0.0061(7) -0.0049(7) 0.0099(8)
N2 0.0278(8) 0.0215(8) 0.0237(8) -0.0025(6) 0.0016(6) 0.0002(6)
N3 0.0278(8) 0.0219(8) 0.0220(7) 0.0005(6) 0.0018(6) 0.0007(6)
O1 0.0652(11) 0.0456(10) 0.0351(8) -0.0041(8) 0.0092(7) 0.0156(7)
O2 0.0634(11) 0.0250(8) 0.0472(9) -0.0075(7) -0.0044(8) 0.0078(7)

loop_
_atom_type_symbol
_atom_type_description
_atom_type_scat_dispersion_real
_atom_type_scat_dispersion_imag
_atom_type_scat_source
C C 0.0033 0.0016 'International Tables Vol C Tables 4.2.6.8 and 6.1.1.4'
H H 0.0000 0.0000 'International Tables Vol C Tables 4.2.6.8 and 6.1.1.4'
B B 0.0013 0.0007 'International Tables Vol C Tables 4.2.6.8 and 6.1.1.4'
N N 0.0061 0.0033 'International Tables Vol C Tables 4.2.6.8 and 6.1.1.4'
O O 0.0106 0.0060 'International Tables Vol C Tables 4.2.6.8 and 6.1.1.4'
F F 0.0171 0.0103 'International Tables Vol C Tables 4.2.6.8 and 6.1.1.4'

loop_
_geom_angle_atom_site_label_1
_geom_angle_atom_site_label_2
_geom_angle_atom_site_label_3
_geom_angle
F1 B1 F2 109.55(15)
F1 B1 N3 110.18(15)
F2 B1 N3 110.28(16)
F1 B1 N2 110.40(16)
F2 B1 N2 109.91(15)
N3 B1 N2 106.48(15)
C2 C1 C6 122.76(17)
C2 C1 N1 118.53(17)
C6 C1 N1 118.71(17)
C1 C2 C3 118.29(17)
C1 C2 H2 120.9
C3 C2 H2 120.9
C2 C3 C4 120.51(18)
C2 C3 H3 119.7
C4 C3 H3 119.7
C5 C4 C3 119.80(17)
C5 C4 C11 120.15(16)
C3 C4 C11 120.04(16)
C6 C5 C4 120.68(17)
C6 C5 H5 119.7
C4 C5 H5 119.7
C5 C6 C1 117.97(18)
C5 C6 H6 121.0
C1 C6 H6 121.0
N2 C7 C8 109.07(16)
N2 C7 C17 123.59(17)
C8 C7 C17 127.32(18)
C9 C8 C7 108.72(17)
C9 C8 H8 125.6
C7 C8 H8 125.6
C8 C9 C10 105.97(16)
C8 C9 C18 125.15(17)
C10 C9 C18 128.88(17)
N2 C10 C11 120.07(16)
N2 C10 C9 108.14(15)
C11 C10 C9 131.78(17)
C12 C11 C10 121.59(16)
C12 C11 C4 119.82(16)
C10 C11 C4 118.59(16)
C11 C12 N3 120.18(16)
C11 C12 C13 132.15(17)
N3 C12 C13 107.66(15)
C14 C13 C12 106.05(16)
C14 C13 C19 125.01(17)
C12 C13 C19 128.89(17)
C13 C14 C15 108.87(17)
C13 C14 H14 125.6
C15 C14 H14 125.6
N3 C15 C14 109.26(16)
N3 C15 C16 122.93(18)
C14 C15 C16 127.81(18)
C15 C16 H16A 109.5
C15 C16 H16B 109.5
H16A C16 H16B 109.5
C15 C16 H16C 109.5
H16A C16 H16C 109.5
H16B C16 H16C 109.5
C7 C17 H17A 109.5
C7 C17 H17B 109.5
H17A C17 H17B 109.5
C7 C17 H17C 109.5
H17A C17 H17C 109.5
H17B C17 H17C 109.5
C9 C18 H18A 109.5
C9 C18 H18B 109.5
H18A C18 H18B 109.5
C9 C18 H18C 109.5
H18A C18 H18C 109.5
H18B C18 H18C 109.5
C13 C19 H19A 109.5
C13 C19 H19B 109.5
H19A C19 H19B 109.5
C13 C19 H19C 109.5
H19A C19 H19C 109.5
H19B C19 H19C 109.5
O1 N1 O2 123.85(17)
O1 N1 C1 118.28(17)
O2 N1 C1 117.87(17)
C7 N2 C10 108.09(15)
C7 N2 B1 126.44(15)
C10 N2 B1 125.26(15)
C15 N3 C12 108.15(15)
C15 N3 B1 126.09(15)
C12 N3 B1 125.54(15)

loop_
_geom_bond_atom_site_label_1
_geom_bond_atom_site_label_2
_geom_bond_distance
B1 F1 1.390(2)
B1 F2 1.391(2)
B1 N3 1.543(3)
B1 N2 1.552(3)
C1 C2 1.380(3)
C1 C6 1.387(3)
C1 N1 1.472(2)
C2 C3 1.387(3)
C2 H2 0.95
C3 C4 1.391(3)
C3 H3 0.95
C4 C5 1.389(3)
C4 C11 1.496(2)
C5 C6 1.387(3)
C5 H5 0.95
C6 H6 0.95
C7 N2 1.348(2)
C7 C8 1.401(3)
C7 C17 1.486(3)
C8 C9 1.382(3)
C8 H8 0.95
C9 C10 1.424(3)
C9 C18 1.498(3)
C10 N2 1.399(2)
C10 C11 1.399(3)
C11 C12 1.390(3)
C12 N3 1.401(2)
C12 C13 1.434(3)
C13 C14 1.376(3)
C13 C19 1.494(3)
C14 C15 1.399(3)
C14 H14 0.95
C15 N3 1.347(2)
C15 C16 1.491(3)
C16 H16A 0.98
C16 H16B 0.98
C16 H16C 0.98
C17 H17A 0.98
C17 H17B 0.98
C17 H17C 0.98
C18 H18A 0.98
C18 H18B 0.98
C18 H18C 0.98
C19 H19A 0.98
C19 H19B 0.98
C19 H19C 0.98
N1 O1 1.226(2)
N1 O2 1.230(2)

loop_
_geom_torsion_atom_site_label_1
_geom_torsion_atom_site_label_2
_geom_torsion_atom_site_label_3
_geom_torsion_atom_site_label_4
_geom_torsion
C6 C1 C2 C3 -0.4(3)
N1 C1 C2 C3 179.76(17)
C1 C2 C3 C4 0.6(3)
C2 C3 C4 C5 -0.4(3)
C2 C3 C4 C11 178.51(17)
C3 C4 C5 C6 0.0(3)
C11 C4 C5 C6 -178.95(17)
C4 C5 C6 C1 0.2(3)
C2 C1 C6 C5 0.0(3)
N1 C1 C6 C5 179.81(17)
N2 C7 C8 C9 -0.2(2)
C17 C7 C8 C9 -178.71(19)
C7 C8 C9 C10 0.2(2)
C7 C8 C9 C18 -179.77(17)
C8 C9 C10 N2 -0.1(2)
C18 C9 C10 N2 179.81(17)
C8 C9 C10 C11 179.24(19)
C18 C9 C10 C11 -0.8(3)
N2 C10 C11 C12 0.8(3)
C9 C10 C11 C12 -178.53(18)
N2 C10 C11 C4 -179.72(15)
C9 C10 C11 C4 1.0(3)
C5 C4 C11 C12 -83.7(2)
C3 C4 C11 C12 97.3(2)
C5 C4 C11 C10 96.7(2)
C3 C4 C11 C10 -82.2(2)
C10 C11 C12 N3 -0.7(3)
C4 C11 C12 N3 179.84(15)
C10 C11 C12 C13 178.36(18)
C4 C11 C12 C13 -1.1(3)
C11 C12 C13 C14 -178.65(19)
N3 C12 C13 C14 0.4(2)
C11 C12 C13 C19 3.9(3)
N3 C12 C13 C19 -177.04(18)
C12 C13 C14 C15 -0.8(2)
C19 C13 C14 C15 176.81(17)
C13 C14 C15 N3 0.9(2)
C13 C14 C15 C16 -178.37(19)
C2 C1 N1 O1 10.0(3)
C6 C1 N1 O1 -169.80(18)
C2 C1 N1 O2 -170.07(18)
C6 C1 N1 O2 10.1(3)
C8 C7 N2 C10 0.1(2)
C17 C7 N2 C10 178.69(17)
C8 C7 N2 B1 175.03(17)
C17 C7 N2 B1 -6.4(3)
C11 C10 N2 C7 -179.42(16)
C9 C10 N2 C7 0.0(2)
C11 C10 N2 B1 5.6(3)
C9 C10 N2 B1 -175.00(16)
F1 B1 N2 C7 -64.6(2)
F2 B1 N2 C7 56.4(2)
N3 B1 N2 C7 175.82(16)
F1 B1 N2 C10 109.54(19)
F2 B1 N2 C10 -129.50(17)
N3 B1 N2 C10 -10.1(2)
C14 C15 N3 C12 -0.6(2)
C16 C15 N3 C12 178.72(17)
C14 C15 N3 B1 -175.39(16)
C16 C15 N3 B1 3.9(3)
C11 C12 N3 C15 179.32(16)
C13 C12 N3 C15 0.09(19)
C11 C12 N3 B1 -5.8(3)
C13 C12 N3 B1 174.92(16)
F1 B1 N3 C15 64.4(2)
F2 B1 N3 C15 -56.7(2)
N2 B1 N3 C15 -175.87(16)
F1 B1 N3 C12 -109.53(18)
F2 B1 N3 C12 129.42(17)
N2 B1 N3 C12 10.2(2)
